data_7159205
loop_
_publ_author_name
'Nalawade, Sachin A.'
'Singh, Manjeet'
'Puneeth Kumar, DRGKoppalu R'
'Dey, Sanjit'
'Gopi, Hosahudya N.'

_publ_section_title
;
 Stereoselective synthesis of backbone extended &#x3c0;-conjugated amino
 esters.
;
_journal_issue 12
_journal_name_full 'Organic &amp; biomolecular chemistry'
_journal_page_first 2586
_journal_page_last 2595
_journal_paper_doi 10.1039/d3ob00090g
_journal_volume 21
_journal_year 2023
_chemical_absolute_configuration S
_chemical_formula_moiety 'C20 H27 N O4'
_chemical_formula_sum 'C20 H27 N O4'
_chemical_formula_weight 345.43
_chemical_name_common '(ethyl (S,2E,4E)-6-((tert-butoxycarbonyl)amino)-7-phenylhepta-2,4-dienoate)'
_chemical_name_systematic '(ethyl (S,2E,4E)-6-((tert-butoxycarbonyl)amino)-7-phenylhepta-2,4-dienoate)'
_space_group_crystal_system monoclinic
_space_group_IT_number 5
_space_group_name_Hall 'C 2y'
_space_group_name_H-M_alt 'C 1 2 1'
_atom_sites_solution_hydrogens geom
_audit_creation_method SHELXL-2018/3
_audit_update_record
;
2022-10-17 deposited with the CCDC.	2023-03-01 downloaded from the CCDC.
;
_cell_angle_alpha 90
_cell_angle_beta 92.39(3)
_cell_angle_gamma 90
_cell_formula_units_Z 4
_cell_length_a 35.93(5)
_cell_length_b 5.117(8)
_cell_length_c 10.707(16)
_cell_measurement_reflns_used 4866
_cell_measurement_temperature 100(2)
_cell_measurement_theta_max 28.351
_cell_measurement_theta_min 1.904
_cell_volume 1967(5)
_computing_structure_refinement 'SHELXL-2018/3 (Sheldrick, 2018)'
_computing_structure_solution 'SHELXT 2014/5 (Sheldrick, 2014)'
_diffrn_ambient_temperature 100(2)
_diffrn_measured_fraction_theta_full 0.998
_diffrn_measured_fraction_theta_max 0.994
_diffrn_measurement_device_type microfocus
_diffrn_measurement_method APEXIII
_diffrn_radiation_type MoK\a
_diffrn_radiation_wavelength 0.71073
_diffrn_reflns_av_R_equivalents 0.0730
_diffrn_reflns_av_unetI/netI 0.0642
_diffrn_reflns_Laue_measured_fraction_full 0.998
_diffrn_reflns_Laue_measured_fraction_max 0.994
_diffrn_reflns_limit_h_max 37
_diffrn_reflns_limit_h_min -47
_diffrn_reflns_limit_k_max 6
_diffrn_reflns_limit_k_min -6
_diffrn_reflns_limit_l_max 14
_diffrn_reflns_limit_l_min -14
_diffrn_reflns_number 27968
_diffrn_reflns_point_group_measured_fraction_full 0.999
_diffrn_reflns_point_group_measured_fraction_max 0.991
_diffrn_reflns_theta_full 25.242
_diffrn_reflns_theta_max 28.351
_diffrn_reflns_theta_min 1.904
_diffrn_source 'fine-focus sealed tube'
_exptl_absorpt_coefficient_mu 0.081
_exptl_absorpt_correction_T_max 0.986
_exptl_absorpt_correction_T_min 0.976
_exptl_absorpt_correction_type multi-scan
_exptl_absorpt_process_details SADABS,2008
_exptl_crystal_colour Colourless
_exptl_crystal_density_diffrn 1.166
_exptl_crystal_description Plate-shape
_exptl_crystal_F_000 744.0
_exptl_crystal_size_max 0.33
_exptl_crystal_size_mid 0.25
_exptl_crystal_size_min 0.17
_refine_diff_density_max 0.278
_refine_diff_density_min -0.242
_refine_diff_density_rms 0.049
_refine_ls_abs_structure_details
;
 Flack x determined using 1263 quotients [(I+)-(I-)]/[(I+)+(I-)]
 (Parsons, Flack and Wagner, Acta Cryst. B69 (2013) 249-259).
;
_refine_ls_abs_structure_Flack 0.3(5)
_refine_ls_extinction_coef 0.013(2)
_refine_ls_extinction_expression Fc^*^=kFc[1+0.001xFc^2^\l^3^/sin(2\q)]^-1/4^
_refine_ls_extinction_method 'SHELXL-2018/3 (Sheldrick 2018)'
_refine_ls_goodness_of_fit_ref 0.679
_refine_ls_hydrogen_treatment constr
_refine_ls_matrix_type full
_refine_ls_number_parameters 231
_refine_ls_number_reflns 4866
_refine_ls_number_restraints 1
_refine_ls_restrained_S_all 0.679
_refine_ls_R_factor_all 0.0863
_refine_ls_R_factor_gt 0.0522
_refine_ls_shift/su_max 0.000
_refine_ls_shift/su_mean 0.000
_refine_ls_structure_factor_coef Fsqd
_refine_ls_weighting_details 'w=1/[\s^2^(Fo^2^)+(0.1096P)^2^+8.0635P] where P=(Fo^2^+2Fc^2^)/3'
_refine_ls_weighting_scheme calc
_refine_ls_wR_factor_gt 0.1352
_refine_ls_wR_factor_ref 0.1641
_reflns_Friedel_coverage 0.796
_reflns_Friedel_fraction_full 0.999
_reflns_Friedel_fraction_max 0.987
_reflns_number_gt 3601
_reflns_number_total 4866
_reflns_threshold_expression 'I > 2\s(I)'
_cod_data_source_file d3ob00090g2.cif
_cod_data_source_block 5b
_cod_depositor_comments 'Adding full bibliography for 7159200--7159209.cif.'
_cod_original_sg_symbol_H-M 'C 2'
_cod_database_code 7159205
_shelx_shelxl_version_number 2018/3
_shelx_space_group_comment
;
The symmetry employed for this shelxl refinement is uniquely defined
by the following loop, which should always be used as a source of
symmetry information in preference to the above space-group names.
They are only intended as comments.
;
_shelx_estimated_absorpt_t_min 0.976
_shelx_estimated_absorpt_t_max 0.986
_exptl_absorpt_special_details multi-scan

loop_
_space_group_symop_operation_xyz
'x, y, z'
'-x, y, -z'
'x+1/2, y+1/2, z'
'-x+1/2, y+1/2, -z'

loop_
_atom_site_label
_atom_site_type_symbol
_atom_site_fract_x
_atom_site_fract_y
_atom_site_fract_z
_atom_site_U_iso_or_equiv
_atom_site_adp_type
_atom_site_occupancy
_atom_site_site_symmetry_order
_atom_site_calc_flag
_atom_site_refinement_flags_posn
_atom_site_refinement_flags_adp
_atom_site_refinement_flags_occupancy
_atom_site_disorder_assembly
_atom_site_disorder_group
O3 O 0.36757(7) -0.3096(5) 0.6991(2) 0.0272(6) Uani 1 1 d . . . . .
O4 O 0.33900(7) 0.0061(5) 0.8088(2) 0.0262(6) Uani 1 1 d . . . . .
O2 O 0.52786(8) 1.0392(6) 0.8595(3) 0.0402(7) Uani 1 1 d . . . . .
N1 N 0.38021(8) 0.1212(6) 0.6728(3) 0.0224(6) Uani 1 1 d . . . . .
H1 H 0.377587 0.274604 0.704060 0.027 Uiso 1 1 calc R U . . .
O1 O 0.55149(9) 0.8378(8) 0.6954(3) 0.0519(9) Uani 1 1 d . . . . .
C16 C 0.36266(9) -0.0817(7) 0.7242(3) 0.0220(7) Uani 1 1 d . . . . .
C8 C 0.40349(9) 0.0891(7) 0.5662(3) 0.0237(7) Uani 1 1 d . . . . .
H8 H 0.407659 -0.098159 0.553666 0.028 Uiso 1 1 calc R U . . .
C10 C 0.34865(10) 0.0530(7) 0.4111(3) 0.0258(8) Uani 1 1 d . . . . .
C6 C 0.44883(10) 0.4012(7) 0.6682(3) 0.0254(8) Uani 1 1 d . . . . .
H6 H 0.430861 0.444210 0.724840 0.030 Uiso 1 1 calc R U . . .
C7 C 0.44029(10) 0.2187(7) 0.5845(3) 0.0264(8) Uani 1 1 d . . . . .
H7 H 0.459012 0.166774 0.532441 0.032 Uiso 1 1 calc R U . . .
C15 C 0.31445(10) 0.1229(8) 0.4577(4) 0.0311(8) Uani 1 1 d . . . . .
H15 H 0.312969 0.265525 0.511150 0.037 Uiso 1 1 calc R U . . .
C5 C 0.48383(10) 0.5386(8) 0.6785(3) 0.0280(8) Uani 1 1 d . . . . .
H5 H 0.502402 0.490541 0.625120 0.034 Uiso 1 1 calc R U . . .
C4 C 0.49109(10) 0.7284(8) 0.7591(4) 0.0306(8) Uani 1 1 d . . . . .
H4 H 0.472882 0.775731 0.814061 0.037 Uiso 1 1 calc R U . . .
C17 C 0.31676(10) -0.1797(7) 0.8782(3) 0.0266(8) Uani 1 1 d . . . . .
C9 C 0.38333(10) 0.1991(8) 0.4477(3) 0.0266(7) Uani 1 1 d . . . . .
H9A H 0.377059 0.380759 0.461986 0.032 Uiso 1 1 calc R U . . .
H9B H 0.400139 0.193137 0.379214 0.032 Uiso 1 1 calc R U . . .
C3 C 0.52652(11) 0.8667(8) 0.7653(4) 0.0326(9) Uani 1 1 d . . . . .
C11 C 0.34996(11) -0.1608(8) 0.3316(3) 0.0308(8) Uani 1 1 d . . . . .
H11 H 0.372593 -0.210786 0.299910 0.037 Uiso 1 1 calc R U . . .
C14 C 0.28282(11) -0.0175(9) 0.4254(4) 0.0357(9) Uani 1 1 d . . . . .
H14 H 0.260103 0.030349 0.457169 0.043 Uiso 1 1 calc R U . . .
C12 C 0.31822(12) -0.2999(9) 0.2990(4) 0.0367(9) Uani 1 1 d . . . . .
H12 H 0.319481 -0.441919 0.245102 0.044 Uiso 1 1 calc R U . . .
C20 C 0.34183(12) -0.3521(8) 0.9584(3) 0.0329(9) Uani 1 1 d . . . . .
H20A H 0.355130 -0.468958 0.906085 0.049 Uiso 1 1 calc R U . . .
H20B H 0.327110 -0.451412 1.014164 0.049 Uiso 1 1 calc R U . . .
H20C H 0.359265 -0.245796 1.006014 0.049 Uiso 1 1 calc R U . . .
C18 C 0.29146(10) -0.3324(8) 0.7880(4) 0.0334(9) Uani 1 1 d . . . . .
H18A H 0.280780 -0.216103 0.725982 0.050 Uiso 1 1 calc R U . . .
H18B H 0.271930 -0.412820 0.832998 0.050 Uiso 1 1 calc R U . . .
H18C H 0.305642 -0.464964 0.748025 0.050 Uiso 1 1 calc R U . . .
C13 C 0.28467(12) -0.2288(9) 0.3461(4) 0.0380(10) Uani 1 1 d . . . . .
H13 H 0.263245 -0.323221 0.324391 0.046 Uiso 1 1 calc R U . . .
C19 C 0.29415(13) -0.0025(9) 0.9589(5) 0.0452(12) Uani 1 1 d . . . . .
H19A H 0.310619 0.096666 1.013623 0.068 Uiso 1 1 calc R U . . .
H19B H 0.277892 -0.106184 1.007793 0.068 Uiso 1 1 calc R U . . .
H19C H 0.279577 0.114549 0.906653 0.068 Uiso 1 1 calc R U . . .
C2 C 0.56121(12) 1.1923(11) 0.8741(4) 0.0438(11) Uani 1 1 d . . . . .
H2A H 0.563782 1.306480 0.802692 0.053 Uiso 1 1 calc R U . . .
H2B H 0.582907 1.079676 0.881521 0.053 Uiso 1 1 calc R U . . .
C1 C 0.55762(17) 1.3477(14) 0.9895(5) 0.0670(17) Uani 1 1 d . . . . .
H1A H 0.533842 1.433478 0.987205 0.101 Uiso 1 1 calc R U . . .
H1B H 0.577083 1.476255 0.995187 0.101 Uiso 1 1 calc R U . . .
H1C H 0.559621 1.234258 1.060827 0.101 Uiso 1 1 calc R U . . .

loop_
_atom_site_aniso_label
_atom_site_aniso_U_11
_atom_site_aniso_U_22
_atom_site_aniso_U_33
_atom_site_aniso_U_23
_atom_site_aniso_U_13
_atom_site_aniso_U_12
O3 0.0288(13) 0.0184(13) 0.0351(14) -0.0006(11) 0.0107(10) 0.0013(11)
O4 0.0317(13) 0.0150(11) 0.0330(13) 0.0025(11) 0.0165(10) -0.0001(10)
O2 0.0359(15) 0.0447(18) 0.0403(16) -0.0091(14) 0.0059(12) -0.0148(14)
N1 0.0257(14) 0.0153(14) 0.0267(14) -0.0014(11) 0.0082(11) -0.0014(11)
O1 0.0390(16) 0.061(2) 0.0574(19) -0.0223(18) 0.0236(15) -0.0232(17)
C16 0.0195(16) 0.0183(17) 0.0284(17) 0.0008(14) 0.0048(13) 0.0019(13)
C8 0.0242(17) 0.0219(17) 0.0253(16) -0.0002(14) 0.0066(13) 0.0013(14)
C10 0.0284(18) 0.0230(19) 0.0263(17) 0.0048(14) 0.0030(13) 0.0013(14)
C6 0.0220(17) 0.0249(18) 0.0297(18) 0.0002(15) 0.0054(14) 0.0016(14)
C7 0.0238(17) 0.0250(18) 0.0313(18) -0.0005(15) 0.0096(13) -0.0008(14)
C15 0.0301(19) 0.032(2) 0.0309(18) 0.0019(16) 0.0045(14) 0.0048(16)
C5 0.0256(18) 0.0269(19) 0.0319(19) 0.0027(15) 0.0049(14) -0.0003(15)
C4 0.0274(18) 0.032(2) 0.0332(19) -0.0022(16) 0.0058(14) -0.0033(16)
C17 0.0290(18) 0.0181(16) 0.0335(19) 0.0031(15) 0.0129(14) -0.0020(15)
C9 0.0290(18) 0.0253(18) 0.0260(17) 0.0041(15) 0.0080(13) -0.0001(15)
C3 0.033(2) 0.032(2) 0.0327(19) -0.0012(17) 0.0037(16) -0.0047(16)
C11 0.036(2) 0.031(2) 0.0262(17) 0.0030(16) 0.0050(14) 0.0055(17)
C14 0.0271(19) 0.041(2) 0.039(2) 0.0046(18) 0.0024(16) 0.0041(17)
C12 0.052(2) 0.031(2) 0.0275(18) 0.0022(17) -0.0028(16) 0.002(2)
C20 0.045(2) 0.027(2) 0.0267(17) 0.0048(15) 0.0020(15) -0.0013(17)
C18 0.0236(17) 0.030(2) 0.047(2) 0.0070(18) 0.0033(15) -0.0038(16)
C13 0.036(2) 0.041(3) 0.036(2) 0.0052(18) -0.0068(16) -0.0074(18)
C19 0.055(3) 0.024(2) 0.059(3) 0.006(2) 0.039(2) 0.001(2)
C2 0.034(2) 0.053(3) 0.044(2) -0.008(2) 0.0033(17) -0.013(2)
C1 0.061(3) 0.086(4) 0.054(3) -0.021(3) 0.003(2) -0.032(3)

loop_
_atom_type_symbol
_atom_type_description
_atom_type_scat_dispersion_real
_atom_type_scat_dispersion_imag
_atom_type_scat_source
C C 0.0033 0.0016 'International Tables Vol C Tables 4.2.6.8 and 6.1.1.4'
H H 0.0000 0.0000 'International Tables Vol C Tables 4.2.6.8 and 6.1.1.4'
N N 0.0061 0.0033 'International Tables Vol C Tables 4.2.6.8 and 6.1.1.4'
O O 0.0106 0.0060 'International Tables Vol C Tables 4.2.6.8 and 6.1.1.4'

loop_
_geom_angle_atom_site_label_1
_geom_angle_atom_site_label_2
_geom_angle_atom_site_label_3
_geom_angle
_geom_angle_site_symmetry_1
_geom_angle_site_symmetry_3
_geom_angle_publ_flag
C16 O4 C17 119.9(3) . . ?
C3 O2 C2 116.5(3) . . ?
C16 N1 C8 122.0(3) . . ?
C16 N1 H1 119.0 . . ?
C8 N1 H1 119.0 . . ?
O3 C16 O4 124.9(3) . . ?
O3 C16 N1 125.3(3) . . ?
O4 C16 N1 109.8(3) . . ?
N1 C8 C7 112.6(3) . . ?
N1 C8 C9 109.9(3) . . ?
C7 C8 C9 109.4(3) . . ?
N1 C8 H8 108.3 . . ?
C7 C8 H8 108.3 . . ?
C9 C8 H8 108.3 . . ?
C11 C10 C15 118.4(3) . . ?
C11 C10 C9 120.5(3) . . ?
C15 C10 C9 121.1(4) . . ?
C7 C6 C5 125.0(3) . . ?
C7 C6 H6 117.5 . . ?
C5 C6 H6 117.5 . . ?
C6 C7 C8 125.8(3) . . ?
C6 C7 H7 117.1 . . ?
C8 C7 H7 117.1 . . ?
C14 C15 C10 120.5(4) . . ?
C14 C15 H15 119.8 . . ?
C10 C15 H15 119.8 . . ?
C4 C5 C6 123.9(3) . . ?
C4 C5 H5 118.0 . . ?
C6 C5 H5 118.0 . . ?
C5 C4 C3 122.5(4) . . ?
C5 C4 H4 118.8 . . ?
C3 C4 H4 118.8 . . ?
O4 C17 C18 109.7(3) . . ?
O4 C17 C20 110.1(3) . . ?
C18 C17 C20 113.0(3) . . ?
O4 C17 C19 102.6(3) . . ?
C18 C17 C19 110.6(4) . . ?
C20 C17 C19 110.4(4) . . ?
C10 C9 C8 113.1(3) . . ?
C10 C9 H9A 109.0 . . ?
C8 C9 H9A 109.0 . . ?
C10 C9 H9B 109.0 . . ?
C8 C9 H9B 109.0 . . ?
H9A C9 H9B 107.8 . . ?
O1 C3 O2 123.1(4) . . ?
O1 C3 C4 125.9(4) . . ?
O2 C3 C4 111.0(3) . . ?
C10 C11 C12 120.9(4) . . ?
C10 C11 H11 119.5 . . ?
C12 C11 H11 119.5 . . ?
C15 C14 C13 120.3(4) . . ?
C15 C14 H14 119.9 . . ?
C13 C14 H14 119.9 . . ?
C13 C12 C11 120.0(4) . . ?
C13 C12 H12 120.0 . . ?
C11 C12 H12 120.0 . . ?
C17 C20 H20A 109.5 . . ?
C17 C20 H20B 109.5 . . ?
H20A C20 H20B 109.5 . . ?
C17 C20 H20C 109.5 . . ?
H20A C20 H20C 109.5 . . ?
H20B C20 H20C 109.5 . . ?
C17 C18 H18A 109.5 . . ?
C17 C18 H18B 109.5 . . ?
H18A C18 H18B 109.5 . . ?
C17 C18 H18C 109.5 . . ?
H18A C18 H18C 109.5 . . ?
H18B C18 H18C 109.5 . . ?
C12 C13 C14 120.0(4) . . ?
C12 C13 H13 120.0 . . ?
C14 C13 H13 120.0 . . ?
C17 C19 H19A 109.5 . . ?
C17 C19 H19B 109.5 . . ?
H19A C19 H19B 109.5 . . ?
C17 C19 H19C 109.5 . . ?
H19A C19 H19C 109.5 . . ?
H19B C19 H19C 109.5 . . ?
O2 C2 C1 106.5(4) . . ?
O2 C2 H2A 110.4 . . ?
C1 C2 H2A 110.4 . . ?
O2 C2 H2B 110.4 . . ?
C1 C2 H2B 110.4 . . ?
H2A C2 H2B 108.6 . . ?
C2 C1 H1A 109.5 . . ?
C2 C1 H1B 109.5 . . ?
H1A C1 H1B 109.5 . . ?
C2 C1 H1C 109.5 . . ?
H1A C1 H1C 109.5 . . ?
H1B C1 H1C 109.5 . . ?

loop_
_geom_bond_atom_site_label_1
_geom_bond_atom_site_label_2
_geom_bond_distance
_geom_bond_site_symmetry_2
_geom_bond_publ_flag
O3 C16 1.211(5) . ?
O4 C16 1.345(4) . ?
O4 C17 1.464(4) . ?
O2 C3 1.339(5) . ?
O2 C2 1.435(5) . ?
N1 C16 1.344(5) . ?
N1 C8 1.453(4) . ?
N1 H1 0.8600 . ?
O1 C3 1.202(5) . ?
C8 C7 1.485(5) . ?
C8 C9 1.540(5) . ?
C8 H8 0.9800 . ?
C10 C11 1.388(6) . ?
C10 C15 1.392(5) . ?
C10 C9 1.491(5) . ?
C6 C7 1.322(5) . ?
C6 C5 1.441(5) . ?
C6 H6 0.9300 . ?
C7 H7 0.9300 . ?
C15 C14 1.377(6) . ?
C15 H15 0.9300 . ?
C5 C4 1.318(6) . ?
C5 H5 0.9300 . ?
C4 C3 1.456(6) . ?
C4 H4 0.9300 . ?
C17 C18 1.515(6) . ?
C17 C20 1.504(6) . ?
C17 C19 1.513(6) . ?
C9 H9A 0.9700 . ?
C9 H9B 0.9700 . ?
C11 C12 1.377(6) . ?
C11 H11 0.9300 . ?
C14 C13 1.378(6) . ?
C14 H14 0.9300 . ?
C12 C13 1.375(6) . ?
C12 H12 0.9300 . ?
C20 H20A 0.9600 . ?
C20 H20B 0.9600 . ?
C20 H20C 0.9600 . ?
C18 H18A 0.9600 . ?
C18 H18B 0.9600 . ?
C18 H18C 0.9600 . ?
C13 H13 0.9300 . ?
C19 H19A 0.9600 . ?
C19 H19B 0.9600 . ?
C19 H19C 0.9600 . ?
C2 C1 1.479(7) . ?
C2 H2A 0.9700 . ?
C2 H2B 0.9700 . ?
C1 H1A 0.9600 . ?
C1 H1B 0.9600 . ?
C1 H1C 0.9600 . ?
